data_2214345
loop_
_publ_author_name
'Li-Tao An'
'Fei-Qing Ding'
'Jian-Ping Zou'
'Xiao-Hua Lu'

_publ_section_title
;
 2,4-Bis(4-chlorophenyl)-2-methyl-2,3-dihydro-1<i>H</i>-1,5-benzodiazepine
;
_journal_coeditor_code NC2040
_journal_issue 7
_journal_name_full 'Acta Crystallographica Section E'
_journal_page_first o3272
_journal_page_last o3273
_journal_paper_doi 10.1107/S1600536807029066
_journal_volume 63
_journal_year 2007
_chemical_formula_iupac 'C22 H18 Cl2 N2'
_chemical_formula_moiety 'C22 H18 Cl2 N2'
_chemical_formula_sum 'C22 H18 Cl2 N2'
_chemical_formula_weight 381.28
_chemical_name_systematic
;
2,4-Bis(4-chlorophenyl)-2-methyl-2,3-dihydro-1<i>H</i>-1,5-benzodiazepine
;
_space_group_IT_number 14
_symmetry_cell_setting monoclinic
_symmetry_space_group_name_Hall '-P 2ybc'
_symmetry_space_group_name_H-M 'P 1 21/c 1'
_atom_sites_solution_hydrogens geom
_atom_sites_solution_primary direct
_atom_sites_solution_secondary difmap
_audit_creation_method SHELXL-97
_cell_angle_alpha 90.00
_cell_angle_beta 116.728(3)
_cell_angle_gamma 90.00
_cell_formula_units_Z 4
_cell_length_a 14.095(3)
_cell_length_b 9.9845(15)
_cell_length_c 14.859(3)
_cell_measurement_reflns_used 6453
_cell_measurement_temperature 213(2)
_cell_measurement_theta_max 25.3
_cell_measurement_theta_min 3.1
_cell_volume 1867.7(6)
_computing_cell_refinement CrystalClear
_computing_data_collection 'CrystalClear (Rigaku/MSC, 2001)'
_computing_data_reduction 'CrystalStructure (Rigaku/MSC, 2004)'
_computing_molecular_graphics 'ORTEPII (Johnson, 1976)'
_computing_publication_material SHELXL97
_computing_structure_refinement 'SHELXL97 (Sheldrick, 1997)'
_computing_structure_solution 'SHELXS97 (Sheldrick, 1997)'
_diffrn_ambient_temperature 213(2)
_diffrn_detector_area_resol_mean 7.31
_diffrn_measured_fraction_theta_full 0.997
_diffrn_measured_fraction_theta_max 0.997
_diffrn_measurement_device_type 'Rigaku Mercury'
_diffrn_measurement_method \w
_diffrn_radiation_monochromator graphite
_diffrn_radiation_source 'fine-focus sealed tube'
_diffrn_radiation_type MoK\a
_diffrn_radiation_wavelength 0.71070
_diffrn_reflns_av_R_equivalents 0.0283
_diffrn_reflns_av_sigmaI/netI 0.0204
_diffrn_reflns_limit_h_max 16
_diffrn_reflns_limit_h_min -16
_diffrn_reflns_limit_k_max 12
_diffrn_reflns_limit_k_min -12
_diffrn_reflns_limit_l_max 16
_diffrn_reflns_limit_l_min -17
_diffrn_reflns_number 17639
_diffrn_reflns_theta_full 25.35
_diffrn_reflns_theta_max 25.35
_diffrn_reflns_theta_min 3.07
_exptl_absorpt_coefficient_mu 0.355
_exptl_absorpt_correction_T_max 0.921
_exptl_absorpt_correction_T_min 0.834
_exptl_absorpt_correction_type multi-scan
_exptl_absorpt_process_details '(Jacobson, 1998)'
_exptl_crystal_colour yellow
_exptl_crystal_density_diffrn 1.356
_exptl_crystal_density_method 'not measured'
_exptl_crystal_description block
_exptl_crystal_F_000 792
_exptl_crystal_size_max 0.48
_exptl_crystal_size_mid 0.38
_exptl_crystal_size_min 0.20
_refine_diff_density_max 0.202
_refine_diff_density_min -0.317
_refine_ls_extinction_method none
_refine_ls_goodness_of_fit_ref 1.144
_refine_ls_hydrogen_treatment mixed
_refine_ls_matrix_type full
_refine_ls_number_parameters 241
_refine_ls_number_reflns 3404
_refine_ls_number_restraints 0
_refine_ls_restrained_S_all 1.144
_refine_ls_R_factor_all 0.0490
_refine_ls_R_factor_gt 0.0432
_refine_ls_shift/su_max 0.001
_refine_ls_shift/su_mean 0.000
_refine_ls_structure_factor_coef Fsqd
_refine_ls_weighting_details 'calc w=1/[\s^2^(Fo^2^)+(0.0374P)^2^+0.8045P] where P=(Fo^2^+2Fc^2^)/3'
_refine_ls_weighting_scheme calc
_refine_ls_wR_factor_gt 0.0940
_refine_ls_wR_factor_ref 0.0970
_reflns_number_gt 3103
_reflns_number_total 3404
_reflns_threshold_expression I>2sigma(I)
_cod_data_source_file nc2040.cif
_cod_data_source_block I
_cod_original_sg_symbol_H-M 'P 21/c'
_cod_database_code 2214345
_cod_database_fobs_code 2214345

loop_
_symmetry_equiv_pos_as_xyz
'x, y, z'
'-x, y+1/2, -z+1/2'
'-x, -y, -z'
'x, -y-1/2, z-1/2'

loop_
_atom_site_type_symbol
_atom_site_label
_atom_site_fract_x
_atom_site_fract_y
_atom_site_fract_z
_atom_site_U_iso_or_equiv
_atom_site_adp_type
_atom_site_calc_flag
_atom_site_refinement_flags
_atom_site_occupancy
Cl Cl1 0.45977(4) 0.38308(5) 0.58336(4) 0.05107(17) Uani d . 1
Cl Cl2 0.49691(4) 0.97041(7) 0.31844(4) 0.0594(2) Uani d . 1
N N1 0.00610(12) 0.71966(15) 0.37243(11) 0.0301(3) Uani d . 1
N N2 0.00367(12) 0.97254(17) 0.27959(12) 0.0315(4) Uani d . 1
H H2 -0.0114(17) 1.033(2) 0.2376(18) 0.041(6) Uiso d . 1
C C1 -0.08515(14) 0.80205(18) 0.33118(13) 0.0296(4) Uani d . 1
C C2 -0.08722(14) 0.92813(19) 0.28826(13) 0.0312(4) Uani d . 1
C C3 -0.18201(16) 0.9998(2) 0.24741(15) 0.0409(5) Uani d . 1
H H3 -0.1844 1.0846 0.2189 0.049 Uiso calc R 1
C C4 -0.27317(16) 0.9482(2) 0.24808(16) 0.0476(5) Uani d . 1
H H4 -0.3362 0.9986 0.2210 0.057 Uiso calc R 1
C C5 -0.27147(16) 0.8233(2) 0.28832(16) 0.0453(5) Uani d . 1
H H5 -0.3332 0.7883 0.2887 0.054 Uiso calc R 1
C C6 -0.17828(15) 0.7497(2) 0.32819(14) 0.0369(4) Uani d . 1
H H6 -0.1777 0.6634 0.3536 0.044 Uiso calc R 1
C C7 0.09696(14) 0.77208(18) 0.42989(13) 0.0281(4) Uani d . 1
C C8 0.10919(14) 0.91792(17) 0.45824(13) 0.0286(4) Uani d . 1
H H8A 0.1795 0.9315 0.5151 0.034 Uiso calc R 1
H H8B 0.0561 0.9413 0.4812 0.034 Uiso calc R 1
C C9 0.09695(14) 1.01437(18) 0.37237(13) 0.0287(4) Uani d . 1
C C10 0.18912(14) 0.67966(18) 0.47382(12) 0.0281(4) Uani d . 1
C C11 0.17155(15) 0.54254(19) 0.47762(14) 0.0330(4) Uani d . 1
H H11 0.1020 0.5107 0.4562 0.040 Uiso calc R 1
C C12 0.25524(15) 0.45329(19) 0.51245(14) 0.0361(4) Uani d . 1
H H12 0.2426 0.3612 0.5145 0.043 Uiso calc R 1
C C13 0.35711(15) 0.49938(19) 0.54418(14) 0.0347(4) Uani d . 1
C C14 0.37761(15) 0.6339(2) 0.54494(15) 0.0387(5) Uani d . 1
H H14 0.4478 0.6648 0.5690 0.046 Uiso calc R 1
C C15 0.29383(15) 0.72347(19) 0.50997(14) 0.0349(4) Uani d . 1
H H15 0.3077 0.8156 0.5106 0.042 Uiso calc R 1
C C16 0.19604(15) 1.00558(17) 0.35502(13) 0.0298(4) Uani d . 1
C C17 0.20002(16) 0.9223(2) 0.28171(14) 0.0357(4) Uani d . 1
H H17 0.1393 0.8735 0.2391 0.043 Uiso calc R 1
C C18 0.29232(17) 0.9102(2) 0.27055(15) 0.0411(5) Uani d . 1
H H18 0.2944 0.8527 0.2213 0.049 Uiso calc R 1
C C19 0.38053(16) 0.9830(2) 0.33215(15) 0.0383(5) Uani d . 1
C C20 0.37924(16) 1.0662(2) 0.40541(15) 0.0391(5) Uani d . 1
H H20 0.4401 1.1154 0.4473 0.047 Uiso calc R 1
C C21 0.28728(15) 1.07658(19) 0.41658(14) 0.0351(4) Uani d . 1
H H21 0.2864 1.1329 0.4669 0.042 Uiso calc R 1
C C22 0.07973(16) 1.15650(19) 0.40215(15) 0.0358(4) Uani d . 1
H H22A 0.0843 1.2207 0.3553 0.054 Uiso calc R 1
H H22B 0.1339 1.1763 0.4698 0.054 Uiso calc R 1
H H22C 0.0101 1.1621 0.4002 0.054 Uiso calc R 1

loop_
_atom_site_aniso_label
_atom_site_aniso_U_11
_atom_site_aniso_U_22
_atom_site_aniso_U_33
_atom_site_aniso_U_12
_atom_site_aniso_U_13
_atom_site_aniso_U_23
Cl1 0.0413(3) 0.0425(3) 0.0614(4) 0.0102(2) 0.0160(3) -0.0041(2)
Cl2 0.0425(3) 0.0919(5) 0.0528(4) 0.0102(3) 0.0294(3) 0.0096(3)
N1 0.0302(8) 0.0306(8) 0.0304(8) -0.0029(7) 0.0143(7) -0.0013(6)
N2 0.0355(9) 0.0345(9) 0.0247(8) 0.0000(7) 0.0136(7) 0.0030(7)
C1 0.0294(9) 0.0332(10) 0.0263(9) -0.0017(8) 0.0126(7) -0.0062(7)
C2 0.0322(10) 0.0382(10) 0.0239(9) 0.0013(8) 0.0132(8) -0.0032(8)
C3 0.0412(12) 0.0471(12) 0.0336(11) 0.0102(9) 0.0161(9) 0.0033(9)
C4 0.0316(11) 0.0665(15) 0.0417(12) 0.0116(10) 0.0138(9) -0.0004(11)
C5 0.0319(11) 0.0618(14) 0.0450(12) -0.0034(10) 0.0198(9) -0.0064(10)
C6 0.0353(11) 0.0427(11) 0.0345(10) -0.0050(9) 0.0174(8) -0.0057(8)
C7 0.0319(10) 0.0311(10) 0.0249(9) -0.0026(8) 0.0161(8) 0.0013(7)
C8 0.0334(10) 0.0286(9) 0.0251(9) -0.0013(8) 0.0145(8) -0.0017(7)
C9 0.0353(10) 0.0274(9) 0.0255(9) -0.0031(8) 0.0155(8) -0.0021(7)
C10 0.0331(9) 0.0286(9) 0.0233(9) -0.0034(8) 0.0133(7) -0.0010(7)
C11 0.0329(10) 0.0312(10) 0.0337(10) -0.0052(8) 0.0141(8) 0.0000(8)
C12 0.0409(11) 0.0282(10) 0.0375(11) -0.0027(8) 0.0161(9) -0.0003(8)
C13 0.0342(10) 0.0366(11) 0.0322(10) 0.0037(8) 0.0139(8) -0.0005(8)
C14 0.0288(10) 0.0383(11) 0.0471(12) -0.0041(8) 0.0153(9) 0.0001(9)
C15 0.0368(11) 0.0289(10) 0.0382(11) -0.0052(8) 0.0163(9) 0.0001(8)
C16 0.0381(10) 0.0250(9) 0.0291(9) 0.0005(8) 0.0177(8) 0.0031(7)
C17 0.0398(11) 0.0367(11) 0.0332(10) -0.0024(9) 0.0187(9) -0.0033(8)
C18 0.0470(12) 0.0477(12) 0.0347(11) 0.0060(10) 0.0237(9) -0.0025(9)
C19 0.0367(11) 0.0463(12) 0.0367(11) 0.0072(9) 0.0207(9) 0.0109(9)
C20 0.0360(11) 0.0371(11) 0.0415(11) -0.0017(9) 0.0150(9) 0.0030(9)
C21 0.0398(11) 0.0310(10) 0.0355(10) -0.0017(8) 0.0178(9) -0.0044(8)
C22 0.0453(11) 0.0288(10) 0.0394(11) 0.0010(8) 0.0244(9) -0.0011(8)

loop_
_atom_type_symbol
_atom_type_description
_atom_type_scat_dispersion_real
_atom_type_scat_dispersion_imag
_atom_type_scat_source
C C 0.0033 0.0016 'International Tables Vol C Tables 4.2.6.8 and 6.1.1.4'
H H 0.0000 0.0000 'International Tables Vol C Tables 4.2.6.8 and 6.1.1.4'
Cl Cl 0.1484 0.1585 'International Tables Vol C Tables 4.2.6.8 and 6.1.1.4'
N N 0.0061 0.0033 'International Tables Vol C Tables 4.2.6.8 and 6.1.1.4'

loop_
_geom_angle_atom_site_label_1
_geom_angle_atom_site_label_2
_geom_angle_atom_site_label_3
_geom_angle
C7 N1 C1 119.37(15)
C2 N2 C9 117.82(14)
C2 N2 H2 111.2(15)
C9 N2 H2 108.5(15)
C6 C1 C2 119.58(17)
C6 C1 N1 117.11(17)
C2 C1 N1 123.18(16)
C3 C2 C1 118.60(18)
C3 C2 N2 122.00(18)
C1 C2 N2 119.14(16)
C4 C3 C2 121.1(2)
C4 C3 H3 119.5
C2 C3 H3 119.5
C5 C4 C3 120.2(2)
C5 C4 H4 119.9
C3 C4 H4 119.9
C4 C5 C6 119.57(19)
C4 C5 H5 120.2
C6 C5 H5 120.2
C5 C6 C1 120.9(2)
C5 C6 H6 119.6
C1 C6 H6 119.6
N1 C7 C10 116.84(16)
N1 C7 C8 122.24(16)
C10 C7 C8 120.76(15)
C7 C8 C9 114.58(14)
C7 C8 H8A 108.6
C9 C8 H8A 108.6
C7 C8 H8B 108.6
C9 C8 H8B 108.6
H8A C8 H8B 107.6
N2 C9 C16 108.87(14)
N2 C9 C22 109.92(15)
C16 C9 C22 112.02(15)
N2 C9 C8 108.48(14)
C16 C9 C8 109.36(14)
C22 C9 C8 108.12(14)
C15 C10 C11 117.90(17)
C15 C10 C7 122.66(16)
C11 C10 C7 119.42(16)
C12 C11 C10 120.72(17)
C12 C11 H11 119.6
C10 C11 H11 119.6
C13 C12 C11 119.85(18)
C13 C12 H12 120.1
C11 C12 H12 120.1
C14 C13 C12 120.95(18)
C14 C13 Cl1 120.68(15)
C12 C13 Cl1 118.37(15)
C13 C14 C15 119.25(18)
C13 C14 H14 120.4
C15 C14 H14 120.4
C14 C15 C10 121.25(17)
C14 C15 H15 119.4
C10 C15 H15 119.4
C21 C16 C17 117.94(17)
C21 C16 C9 120.21(16)
C17 C16 C9 121.77(16)
C18 C17 C16 121.03(18)
C18 C17 H17 119.5
C16 C17 H17 119.5
C19 C18 C17 119.32(18)
C19 C18 H18 120.3
C17 C18 H18 120.3
C18 C19 C20 121.10(18)
C18 C19 Cl2 120.02(16)
C20 C19 Cl2 118.88(16)
C19 C20 C21 119.11(19)
C19 C20 H20 120.4
C21 C20 H20 120.4
C20 C21 C16 121.49(18)
C20 C21 H21 119.3
C16 C21 H21 119.3
C9 C22 H22A 109.5
C9 C22 H22B 109.5
H22A C22 H22B 109.5
C9 C22 H22C 109.5
H22A C22 H22C 109.5
H22B C22 H22C 109.5

loop_
_geom_bond_atom_site_label_1
_geom_bond_atom_site_label_2
_geom_bond_distance
_geom_bond_publ_flag
Cl1 C13 1.7387(19) ?
Cl2 C19 1.746(2) ?
N1 C7 1.288(2) ?
N1 C1 1.413(2) yes
N2 C2 1.415(2) yes
N2 C9 1.474(2) ?
N2 H2 0.83(2) ?
C1 C6 1.395(3) ?
C1 C2 1.405(3) ?
C2 C3 1.392(3) ?
C3 C4 1.389(3) ?
C3 H3 0.9400 ?
C4 C5 1.379(3) ?
C4 H4 0.9400 ?
C5 C6 1.384(3) ?
C5 H5 0.9400 ?
C6 H6 0.9400 ?
C7 C10 1.484(3) ?
C7 C8 1.504(2) ?
C8 C9 1.545(2) ?
C8 H8A 0.9800 ?
C8 H8B 0.9800 ?
C9 C16 1.533(2) ?
C9 C22 1.538(3) ?
C10 C15 1.395(3) ?
C10 C11 1.397(3) ?
C11 C12 1.380(3) ?
C11 H11 0.9400 ?
C12 C13 1.374(3) ?
C12 H12 0.9400 ?
C13 C14 1.373(3) ?
C14 C15 1.383(3) ?
C14 H14 0.9400 ?
C15 H15 0.9400 ?
C16 C21 1.391(3) ?
C16 C17 1.391(3) ?
C17 C18 1.389(3) ?
C17 H17 0.9400 ?
C18 C19 1.374(3) ?
C18 H18 0.9400 ?
C19 C20 1.376(3) ?
C20 C21 1.383(3) ?
C20 H20 0.9400 ?
C21 H21 0.9400 ?
C22 H22A 0.9700 ?
C22 H22B 0.9700 ?
C22 H22C 0.9700 ?

loop_
_geom_hbond_atom_site_label_D
_geom_hbond_atom_site_label_H
_geom_hbond_atom_site_label_A
_geom_hbond_site_symmetry_A
_geom_hbond_distance_DH
_geom_hbond_distance_HA
_geom_hbond_distance_DA
_geom_hbond_angle_DHA
_geom_hbond_publ_flag
N2 H2 N1 2_555 0.83(2) 2.50(2) 3.306(2) 165(2) yes

loop_
_geom_torsion_atom_site_label_1
_geom_torsion_atom_site_label_2
_geom_torsion_atom_site_label_3
_geom_torsion_atom_site_label_4
_geom_torsion
_geom_torsion_publ_flag
C7 N1 C1 C6 -139.58(17) ?
C7 N1 C1 C2 44.5(2) ?
C6 C1 C2 C3 2.6(3) ?
N1 C1 C2 C3 178.39(16) ?
C6 C1 C2 N2 -171.65(16) ?
N1 C1 C2 N2 4.1(3) yes
C9 N2 C2 C3 112.9(2) ?
C9 N2 C2 C1 -73.0(2) ?
C1 C2 C3 C4 -0.4(3) ?
N2 C2 C3 C4 173.62(18) ?
C2 C3 C4 C5 -0.9(3) ?
C3 C4 C5 C6 0.1(3) ?
C4 C5 C6 C1 2.1(3) ?
C2 C1 C6 C5 -3.5(3) ?
N1 C1 C6 C5 -179.51(16) ?
C1 N1 C7 C10 177.88(14) ?
C1 N1 C7 C8 2.4(2) ?
N1 C7 C8 C9 -73.0(2) ?
C10 C7 C8 C9 111.68(18) ?
C2 N2 C9 C16 158.23(15) ?
C2 N2 C9 C22 -78.7(2) ?
C2 N2 C9 C8 39.3(2) ?
C7 C8 C9 N2 45.0(2) ?
C7 C8 C9 C16 -73.60(19) ?
C7 C8 C9 C22 164.18(15) ?
N1 C7 C10 C15 159.47(16) ?
C8 C7 C10 C15 -25.0(2) ?
N1 C7 C10 C11 -19.1(2) ?
C8 C7 C10 C11 156.48(16) ?
C15 C10 C11 C12 -2.5(3) ?
C7 C10 C11 C12 176.09(16) ?
C10 C11 C12 C13 0.3(3) ?
C11 C12 C13 C14 2.2(3) ?
C11 C12 C13 Cl1 -177.79(15) ?
C12 C13 C14 C15 -2.2(3) ?
Cl1 C13 C14 C15 177.73(15) ?
C13 C14 C15 C10 -0.1(3) ?
C11 C10 C15 C14 2.4(3) ?
C7 C10 C15 C14 -176.10(17) ?
N2 C9 C16 C21 160.02(16) ?
C22 C9 C16 C21 38.2(2) ?
C8 C9 C16 C21 -81.6(2) ?
N2 C9 C16 C17 -23.3(2) ?
C22 C9 C16 C17 -145.10(17) ?
C8 C9 C16 C17 95.1(2) ?
C21 C16 C17 C18 0.2(3) ?
C9 C16 C17 C18 -176.54(17) ?
C16 C17 C18 C19 -0.8(3) ?
C17 C18 C19 C20 0.8(3) ?
C17 C18 C19 Cl2 -179.33(15) ?
C18 C19 C20 C21 -0.2(3) ?
Cl2 C19 C20 C21 179.98(15) ?
C19 C20 C21 C16 -0.5(3) ?
C17 C16 C21 C20 0.5(3) ?
C9 C16 C21 C20 177.27(17) ?

loop_
_cod_related_entry_id
_cod_related_entry_database
_cod_related_entry_code
1 ChemSpider 9466950
